data_7219958
loop_
_publ_author_name
'Tan, Yu-hui'
'Xiong, Jian-Bo'
'Gao, Ji-Xing'
'Xu, Qing'
'Fu, Chao-Wu'
'Tang, Yun Zhi'
'Yang, Shao-Ping'
'Wen, He-Rui'
'Shu, Qing'

_publ_section_title
;
 Solvothermal Synthesis, Structure, and Fluorescence Property of Three d10
 Polymers Assembled From Semi-rigid V-shaped Azo-Bridged Multicarboxylate
;
_journal_name_full 'RSC Adv.'
_journal_paper_doi 10.1039/C5RA02417J
_journal_year 2015
_chemical_formula_sum 'C28 H18 N2 O8 Zn2'
_chemical_formula_weight 641.18
_chemical_name_systematic
; 
 ? 
;
_space_group_IT_number 14
_symmetry_cell_setting monoclinic
_symmetry_space_group_name_Hall '-P 2ybc'
_symmetry_space_group_name_H-M 'P 1 21/c 1'
_atom_sites_solution_hydrogens geom
_atom_sites_solution_primary direct
_atom_sites_solution_secondary difmap
_audit_creation_method SHELXL-97
_audit_update_record
;
2015-02-06 deposited with the CCDC.
2015-03-13 downloaded from the CCDC.
;
_cell_angle_alpha 90.00
_cell_angle_beta 117.658(4)
_cell_angle_gamma 90.00
_cell_formula_units_Z 4
_cell_length_a 11.5015(7)
_cell_length_b 12.6151(6)
_cell_length_c 19.6648(13)
_cell_measurement_reflns_used 5757
_cell_measurement_temperature 293(2)
_cell_measurement_theta_max 27.51
_cell_measurement_theta_min 2.57
_cell_volume 2527.2(3)
_computing_structure_refinement 'SHELXL-97 (Sheldrick, 1997)'
_computing_structure_solution 'SHELXS-97 (Sheldrick, 1990)'
_diffrn_ambient_temperature 293(2)
_diffrn_measured_fraction_theta_full 0.992
_diffrn_measured_fraction_theta_max 0.992
_diffrn_measurement_device_type 'CCD area detector'
_diffrn_measurement_method 'phi and omega scans'
_diffrn_radiation_monochromator graphite
_diffrn_radiation_source 'fine-focus sealed tube'
_diffrn_radiation_type MoK\a
_diffrn_radiation_wavelength 0.71073
_diffrn_reflns_av_R_equivalents 0.0260
_diffrn_reflns_av_sigmaI/netI 0.0276
_diffrn_reflns_limit_h_max 14
_diffrn_reflns_limit_h_min -14
_diffrn_reflns_limit_k_max 16
_diffrn_reflns_limit_k_min -15
_diffrn_reflns_limit_l_max 25
_diffrn_reflns_limit_l_min -25
_diffrn_reflns_number 19142
_diffrn_reflns_theta_full 27.51
_diffrn_reflns_theta_max 27.51
_diffrn_reflns_theta_min 2.57
_exptl_absorpt_coefficient_mu 1.955
_exptl_absorpt_correction_T_max 0.7580
_exptl_absorpt_correction_T_min 0.6512
_exptl_absorpt_correction_type multi-scan
_exptl_absorpt_process_details sadabs
_exptl_crystal_colour 'light yellow'
_exptl_crystal_density_diffrn 1.685
_exptl_crystal_density_method 'not measured'
_exptl_crystal_description nice
_exptl_crystal_F_000 1296
_exptl_crystal_size_max 0.24
_exptl_crystal_size_mid 0.20
_exptl_crystal_size_min 0.15
_refine_diff_density_max 2.452
_refine_diff_density_min -1.936
_refine_diff_density_rms 0.106
_refine_ls_extinction_method none
_refine_ls_goodness_of_fit_ref 1.101
_refine_ls_hydrogen_treatment constr
_refine_ls_matrix_type full
_refine_ls_number_parameters 361
_refine_ls_number_reflns 5757
_refine_ls_number_restraints 22
_refine_ls_restrained_S_all 1.148
_refine_ls_R_factor_all 0.0697
_refine_ls_R_factor_gt 0.0634
_refine_ls_shift/su_max 0.000
_refine_ls_shift/su_mean 0.000
_refine_ls_structure_factor_coef Fsqd
_refine_ls_weighting_details 'calc w=1/[\s^2^(Fo^2^)+(0.0367P)^2^+12.5776P] where P=(Fo^2^+2Fc^2^)/3'
_refine_ls_weighting_scheme calc
_refine_ls_wR_factor_gt 0.1356
_refine_ls_wR_factor_ref 0.1392
_reflns_number_gt 5171
_reflns_number_total 5757
_reflns_threshold_expression >2sigma(I)
_cod_data_source_file c5ra02417j2.cif
_cod_data_source_block zn1
_cod_original_sg_symbol_H-M P21/C
_cod_database_code 7219958

loop_
_symmetry_equiv_pos_as_xyz
'x, y, z'
'-x, y+1/2, -z+1/2'
'-x, -y, -z'
'x, -y-1/2, z-1/2'

loop_
_atom_site_label
_atom_site_type_symbol
_atom_site_fract_x
_atom_site_fract_y
_atom_site_fract_z
_atom_site_U_iso_or_equiv
_atom_site_adp_type
_atom_site_occupancy
_atom_site_symmetry_multiplicity
_atom_site_calc_flag
_atom_site_refinement_flags
Zn1 Zn 0.00664(5) 0.75274(4) 0.72530(3) 0.02874(15) Uani 1 1 d U
Zn2 Zn -0.12091(5) 0.50070(4) 0.71512(3) 0.02795(15) Uani 1 1 d .
O2 O 0.0122(4) 0.4788(4) 0.6777(2) 0.0559(12) Uani 1 1 d .
O7 O 0.1488(3) 0.2678(3) 0.7616(2) 0.0361(8) Uani 1 1 d .
O3 O 0.0373(4) 0.8895(4) 0.6843(3) 0.0657(14) Uani 1 1 d U
O4 O -0.0179(4) 1.0519(4) 0.6762(2) 0.0539(9) Uani 1 1 d U
O5 O 0.1607(4) 0.7409(3) 0.8235(2) 0.0418(9) Uani 1 1 d .
O6 O 0.2568(4) 0.9000(3) 0.8508(2) 0.0435(9) Uani 1 1 d .
O1 O -0.0015(4) 0.6510(4) 0.6519(2) 0.0579(8) Uani 1 1 d U
O8 O 0.2466(4) 0.1101(3) 0.7958(2) 0.0533(11) Uani 1 1 d .
N1 N 0.2365(4) 0.3917(3) 0.6837(2) 0.0340(9) Uani 1 1 d .
H1 H 0.1758 0.3809 0.6969 0.041 Uiso 1 1 calc R
N2 N 0.2446(4) 0.6092(3) 0.9452(2) 0.0417(11) Uani 1 1 d .
H2 H 0.1833 0.6262 0.9006 0.050 Uiso 1 1 calc R
C1 C 0.0403(7) 0.5581(6) 0.6497(4) 0.0558(10) Uani 1 1 d U
C2 C 0.1154(5) 0.5444(4) 0.6085(3) 0.0328(10) Uani 1 1 d .
C3 C 0.0931(6) 0.6158(4) 0.5480(3) 0.0495(15) Uani 1 1 d .
H3 H 0.0332 0.6707 0.5377 0.059 Uiso 1 1 calc R
C4 C 0.1564(6) 0.6067(5) 0.5043(4) 0.0547(16) Uani 1 1 d .
H4 H 0.1413 0.6555 0.4656 0.066 Uiso 1 1 calc R
C5 C 0.2414(6) 0.5258(5) 0.5180(3) 0.0524(16) Uani 1 1 d .
H5 H 0.2842 0.5186 0.4881 0.063 Uiso 1 1 calc R
C6 C 0.2656(5) 0.4542(5) 0.5754(3) 0.0410(12) Uani 1 1 d .
H6 H 0.3226 0.3982 0.5824 0.049 Uiso 1 1 calc R
C7 C 0.2074(4) 0.4624(4) 0.6239(3) 0.0297(9) Uani 1 1 d .
C8 C 0.3527(5) 0.3366(4) 0.7246(3) 0.0291(9) Uani 1 1 d .
C9 C 0.4710(5) 0.3704(5) 0.7273(3) 0.0410(12) Uani 1 1 d .
H9 H 0.4723 0.4330 0.7026 0.049 Uiso 1 1 calc R
C10 C 0.5846(5) 0.3136(6) 0.7652(4) 0.0518(15) Uani 1 1 d .
H10 H 0.6611 0.3373 0.7651 0.062 Uiso 1 1 calc R
C11 C 0.5867(6) 0.2213(6) 0.8038(4) 0.0547(16) Uani 1 1 d .
H11 H 0.6636 0.1820 0.8287 0.066 Uiso 1 1 calc R
C12 C 0.4742(5) 0.1888(4) 0.8048(3) 0.0428(12) Uani 1 1 d .
H12 H 0.4760 0.1275 0.8316 0.051 Uiso 1 1 calc R
C13 C 0.3564(4) 0.2447(4) 0.7666(3) 0.0292(9) Uani 1 1 d .
C14 C 0.2424(5) 0.2045(4) 0.7748(3) 0.0318(10) Uani 1 1 d .
C15 C -0.0313(6) 0.9673(5) 0.6430(3) 0.0515(10) Uani 1 1 d U
C20 C 0.2533(5) 0.8030(4) 0.8644(3) 0.0318(10) Uani 1 1 d .
C22 C 0.4859(5) 0.8130(5) 0.9607(4) 0.0464(13) Uani 1 1 d .
H22 H 0.4882 0.8778 0.9388 0.056 Uiso 1 1 calc R
C21 C 0.3670(5) 0.7587(4) 0.9329(3) 0.0308(9) Uani 1 1 d .
C26 C 0.3621(5) 0.6630(4) 0.9690(3) 0.0306(10) Uani 1 1 d .
C25 C 0.4793(5) 0.6243(4) 1.0278(3) 0.0418(12) Uani 1 1 d .
H25 H 0.4788 0.5604 1.0513 0.050 Uiso 1 1 calc R
C27 C 0.2123(5) 0.5317(4) 0.9834(3) 0.0404(12) Uani 1 1 d .
C16 C -0.1129(5) 0.9573(4) 0.5581(3) 0.0426(12) Uani 1 1 d .
C23 C 0.5997(6) 0.7742(6) 1.0193(4) 0.0537(15) Uani 1 1 d .
H23 H 0.6779 0.8117 1.0368 0.064 Uiso 1 1 calc R
C24 C 0.5956(6) 0.6784(5) 1.0518(3) 0.0483(14) Uani 1 1 d .
H24 H 0.6725 0.6499 1.0904 0.058 Uiso 1 1 calc R
C17 C -0.0831(7) 0.8790(5) 0.5200(5) 0.068(2) Uani 1 1 d .
H17 H -0.0176 0.8303 0.5482 0.082 Uiso 1 1 calc R
C18 C -0.1463(9) 0.8710(7) 0.4430(6) 0.093(3) Uani 1 1 d .
H18 H -0.1261 0.8163 0.4185 0.111 Uiso 1 1 calc R
C19 C -0.2418(9) 0.9448(8) 0.4005(5) 0.089(3) Uani 1 1 d .
H19 H -0.2845 0.9402 0.3473 0.107 Uiso 1 1 calc R
C28 C 0.2742(7) 0.5253(6) 1.0637(3) 0.0627(19) Uani 1 1 d .
H28 H 0.3372 0.5752 1.0929 0.075 Uiso 1 1 calc R

loop_
_atom_site_aniso_label
_atom_site_aniso_U_11
_atom_site_aniso_U_22
_atom_site_aniso_U_33
_atom_site_aniso_U_23
_atom_site_aniso_U_13
_atom_site_aniso_U_12
Zn1 0.0361(3) 0.0235(3) 0.0308(3) 0.0027(2) 0.0191(2) 0.0067(2)
Zn2 0.0329(3) 0.0188(3) 0.0344(3) -0.0008(2) 0.0176(2) 0.0007(2)
O2 0.039(2) 0.086(3) 0.055(2) -0.021(2) 0.0318(19) 0.002(2)
O7 0.0368(18) 0.0325(18) 0.046(2) 0.0068(15) 0.0257(16) -0.0028(15)
O3 0.063(3) 0.058(2) 0.088(3) 0.054(3) 0.045(3) 0.026(2)
O4 0.0475(19) 0.060(2) 0.0408(19) 0.0187(16) 0.0093(16) 0.0007(18)
O5 0.043(2) 0.0337(19) 0.0401(19) 0.0159(16) 0.0121(16) 0.0028(16)
O6 0.039(2) 0.0285(18) 0.066(2) 0.0176(17) 0.0268(19) 0.0068(15)
O1 0.0630(12) 0.0558(12) 0.0534(11) -0.0148(8) 0.0258(9) 0.0132(9)
O8 0.045(2) 0.032(2) 0.064(3) 0.0197(19) 0.0095(19) -0.0113(17)
N1 0.031(2) 0.033(2) 0.050(2) 0.0173(19) 0.0287(19) 0.0098(17)
N2 0.047(3) 0.031(2) 0.027(2) 0.0085(17) 0.0014(18) -0.0130(19)
C1 0.0611(15) 0.0553(14) 0.0511(14) -0.0152(12) 0.0263(13) 0.0129(12)
C2 0.029(2) 0.020(2) 0.040(3) -0.0063(19) 0.008(2) -0.0011(18)
C3 0.044(3) 0.021(2) 0.051(3) -0.001(2) -0.005(3) 0.003(2)
C4 0.059(4) 0.050(4) 0.046(3) 0.018(3) 0.016(3) -0.010(3)
C5 0.040(3) 0.071(4) 0.044(3) 0.021(3) 0.018(3) -0.005(3)
C6 0.032(2) 0.053(3) 0.046(3) 0.017(3) 0.025(2) 0.008(2)
C7 0.027(2) 0.026(2) 0.038(2) 0.0056(19) 0.0163(19) -0.0009(18)
C8 0.032(2) 0.028(2) 0.030(2) 0.0030(18) 0.0165(19) 0.0024(18)
C9 0.034(3) 0.048(3) 0.046(3) 0.011(2) 0.022(2) 0.002(2)
C10 0.032(3) 0.075(4) 0.054(3) 0.014(3) 0.024(3) 0.004(3)
C11 0.036(3) 0.067(4) 0.056(4) 0.015(3) 0.016(3) 0.024(3)
C12 0.042(3) 0.037(3) 0.044(3) 0.012(2) 0.015(2) 0.009(2)
C13 0.033(2) 0.023(2) 0.032(2) -0.0002(18) 0.0145(19) 0.0024(18)
C14 0.038(3) 0.028(2) 0.024(2) 0.0021(18) 0.0094(19) -0.009(2)
C15 0.0453(19) 0.059(2) 0.041(2) 0.0207(16) 0.0117(17) 0.0010(19)
C20 0.036(2) 0.030(2) 0.041(3) 0.007(2) 0.028(2) 0.006(2)
C22 0.041(3) 0.046(3) 0.061(4) 0.009(3) 0.030(3) -0.003(2)
C21 0.032(2) 0.030(2) 0.035(2) 0.0035(19) 0.0187(19) 0.0035(19)
C26 0.038(2) 0.026(2) 0.026(2) -0.0015(18) 0.0133(19) 0.0005(19)
C25 0.050(3) 0.031(3) 0.033(3) 0.001(2) 0.010(2) 0.004(2)
C27 0.044(3) 0.026(2) 0.036(3) 0.007(2) 0.006(2) -0.006(2)
C16 0.040(3) 0.021(2) 0.061(3) 0.001(2) 0.019(3) 0.002(2)
C23 0.033(3) 0.071(4) 0.055(3) -0.001(3) 0.017(3) -0.010(3)
C24 0.038(3) 0.061(4) 0.036(3) 0.002(3) 0.008(2) 0.012(3)
C17 0.061(4) 0.036(3) 0.094(6) -0.014(3) 0.024(4) 0.010(3)
C18 0.085(6) 0.067(5) 0.121(8) -0.048(5) 0.044(6) 0.014(5)
C19 0.085(6) 0.108(7) 0.057(4) -0.049(5) 0.019(4) 0.007(5)
C28 0.067(4) 0.067(4) 0.034(3) 0.017(3) 0.006(3) -0.023(3)

loop_
_atom_type_symbol
_atom_type_description
_atom_type_scat_dispersion_real
_atom_type_scat_dispersion_imag
_atom_type_scat_source
C C 0.0033 0.0016 'International Tables Vol C Tables 4.2.6.8 and 6.1.1.4'
H H 0.0000 0.0000 'International Tables Vol C Tables 4.2.6.8 and 6.1.1.4'
N N 0.0061 0.0033 'International Tables Vol C Tables 4.2.6.8 and 6.1.1.4'
O O 0.0106 0.0060 'International Tables Vol C Tables 4.2.6.8 and 6.1.1.4'
Zn Zn 0.2839 1.4301 'International Tables Vol C Tables 4.2.6.8 and 6.1.1.4'

loop_
_geom_angle_atom_site_label_1
_geom_angle_atom_site_label_2
_geom_angle_atom_site_label_3
_geom_angle
_geom_angle_site_symmetry_1
_geom_angle_site_symmetry_3
O1 Zn1 O5 113.99(18) . .
O1 Zn1 O7 116.47(18) . 2_556
O5 Zn1 O7 110.58(16) . 2_556
O1 Zn1 O3 103.4(2) . .
O5 Zn1 O3 102.61(18) . .
O7 Zn1 O3 108.42(16) 2_556 .
O8 Zn2 O6 93.64(16) 2_556 2_546
O8 Zn2 O2 135.8(2) 2_556 .
O6 Zn2 O2 100.27(17) 2_546 .
O8 Zn2 O4 93.99(17) 2_556 2_546
O6 Zn2 O4 150.60(19) 2_546 2_546
O2 Zn2 O4 93.84(17) . 2_546
O8 Zn2 O3 122.32(18) 2_556 2_546
O6 Zn2 O3 93.52(16) 2_546 2_546
O2 Zn2 O3 98.61(18) . 2_546
O4 Zn2 O3 58.69(16) 2_546 2_546
O8 Zn2 C15 109.69(19) 2_556 2_546
O6 Zn2 C15 123.2(2) 2_546 2_546
O2 Zn2 C15 97.23(19) . 2_546
O4 Zn2 C15 28.46(19) 2_546 2_546
O3 Zn2 C15 30.24(18) 2_546 2_546
C1 O2 Zn2 116.6(4) . .
C14 O7 Zn1 131.5(3) . 2_546
C15 O3 Zn1 137.8(4) . .
C15 O3 Zn2 88.1(4) . 2_556
Zn1 O3 Zn2 105.5(2) . 2_556
C15 O4 Zn2 97.1(4) . 2_556
C20 O5 Zn1 134.5(3) . .
C20 O6 Zn2 132.6(4) . 2_556
C1 O1 Zn1 139.5(4) . .
C14 O8 Zn2 136.7(4) . 2_546
C8 N1 C7 127.0(4) . .
C8 N1 H1 116.5 . .
C7 N1 H1 116.5 . .
C27 N2 C26 128.9(4) . .
C27 N2 H2 115.6 . .
C26 N2 H2 115.6 . .
O2 C1 O1 122.7(6) . .
O2 C1 C2 119.7(5) . .
O1 C1 C2 117.5(6) . .
C7 C2 C3 118.2(5) . .
C7 C2 C1 123.5(5) . .
C3 C2 C1 118.3(5) . .
C4 C3 C2 122.3(5) . .
C4 C3 H3 118.9 . .
C2 C3 H3 118.9 . .
C5 C4 C3 119.0(5) . .
C5 C4 H4 120.5 . .
C3 C4 H4 120.5 . .
C4 C5 C6 121.0(6) . .
C4 C5 H5 119.5 . .
C6 C5 H5 119.5 . .
C5 C6 C7 122.3(5) . .
C5 C6 H6 118.8 . .
C7 C6 H6 118.8 . .
N1 C7 C6 121.8(4) . .
N1 C7 C2 121.1(4) . .
C6 C7 C2 117.1(4) . .
N1 C8 C9 121.8(4) . .
N1 C8 C13 120.7(4) . .
C9 C8 C13 117.5(4) . .
C10 C9 C8 121.7(5) . .
C10 C9 H9 119.2 . .
C8 C9 H9 119.2 . .
C9 C10 C11 120.6(5) . .
C9 C10 H10 119.7 . .
C11 C10 H10 119.7 . .
C12 C11 C10 118.9(5) . .
C12 C11 H11 120.5 . .
C10 C11 H11 120.5 . .
C11 C12 C13 122.0(5) . .
C11 C12 H12 119.0 . .
C13 C12 H12 119.0 . .
C12 C13 C8 119.1(4) . .
C12 C13 C14 117.1(4) . .
C8 C13 C14 123.8(4) . .
O8 C14 O7 124.4(5) . .
O8 C14 C13 117.4(5) . .
O7 C14 C13 118.2(4) . .
O4 C15 O3 116.2(6) . .
O4 C15 C16 121.9(5) . .
O3 C15 C16 121.7(6) . .
O4 C15 Zn2 54.5(3) . 2_556
O3 C15 Zn2 61.7(4) . 2_556
C16 C15 Zn2 173.8(4) . 2_556
O6 C20 O5 124.6(5) . .
O6 C20 C21 117.3(5) . .
O5 C20 C21 118.1(4) . .
C23 C22 C21 122.3(5) . .
C23 C22 H22 118.9 . .
C21 C22 H22 118.9 . .
C22 C21 C26 118.8(5) . .
C22 C21 C20 117.6(4) . .
C26 C21 C20 123.6(4) . .
N2 C26 C25 121.6(5) . .
N2 C26 C21 120.6(4) . .
C25 C26 C21 117.8(5) . .
C24 C25 C26 121.5(5) . .
C24 C25 H25 119.3 . .
C26 C25 H25 119.3 . .
N2 C27 C28 121.9(5) . .
N2 C27 C16 120.4(5) . 2_546
C28 C27 C16 117.7(5) . 2_546
C17 C16 C27 120.2(6) . 2_556
C17 C16 C15 118.9(6) . .
C27 C16 C15 120.8(5) 2_556 .
C22 C23 C24 118.6(5) . .
C22 C23 H23 120.7 . .
C24 C23 H23 120.7 . .
C25 C24 C23 120.9(5) . .
C25 C24 H24 119.5 . .
C23 C24 H24 119.5 . .
C18 C17 C16 121.7(7) . .
C18 C17 H17 119.1 . .
C16 C17 H17 119.1 . .
C17 C18 C19 119.4(7) . .
C17 C18 H18 120.3 . .
C19 C18 H18 120.3 . .
C28 C19 C18 120.9(7) 2_556 .
C28 C19 H19 119.6 2_556 .
C18 C19 H19 119.6 . .
C19 C28 C27 120.0(6) 2_546 .
C19 C28 H28 120.0 2_546 .
C27 C28 H28 120.0 . .

loop_
_geom_bond_atom_site_label_1
_geom_bond_atom_site_label_2
_geom_bond_distance
_geom_bond_site_symmetry_2
Zn1 O1 1.900(4) .
Zn1 O5 1.927(4) .
Zn1 O7 1.930(3) 2_556
Zn1 O3 2.004(4) .
Zn2 O8 1.937(4) 2_556
Zn2 O6 1.963(4) 2_546
Zn2 O2 2.002(4) .
Zn2 O4 2.090(4) 2_546
Zn2 O3 2.245(6) 2_546
Zn2 C15 2.548(6) 2_546
O2 C1 1.255(8) .
O7 C14 1.267(6) .
O7 Zn1 1.930(3) 2_546
O3 C15 1.284(7) .
O3 Zn2 2.245(6) 2_556
O4 C15 1.223(8) .
O4 Zn2 2.090(4) 2_556
O5 C20 1.266(6) .
O6 C20 1.258(6) .
O6 Zn2 1.963(4) 2_556
O1 C1 1.276(7) .
O8 C14 1.255(6) .
O8 Zn2 1.937(4) 2_546
N1 C8 1.384(6) .
N1 C7 1.388(6) .
N1 H1 0.8600 .
N2 C27 1.384(6) .
N2 C26 1.386(6) .
N2 H2 0.8600 .
C1 C2 1.443(8) .
C2 C7 1.409(6) .
C2 C3 1.417(8) .
C3 C4 1.365(9) .
C3 H3 0.9300 .
C4 C5 1.351(9) .
C4 H4 0.9300 .
C5 C6 1.369(7) .
C5 H5 0.9300 .
C6 C7 1.401(7) .
C6 H6 0.9300 .
C8 C9 1.404(7) .
C8 C13 1.413(6) .
C9 C10 1.368(8) .
C9 H9 0.9300 .
C10 C11 1.385(9) .
C10 H10 0.9300 .
C11 C12 1.366(8) .
C11 H11 0.9300 .
C12 C13 1.398(7) .
C12 H12 0.9300 .
C13 C14 1.482(7) .
C15 C16 1.493(8) .
C15 Zn2 2.548(6) 2_556
C20 C21 1.483(7) .
C22 C23 1.371(8) .
C22 C21 1.394(7) .
C22 H22 0.9300 .
C21 C26 1.415(6) .
C26 C25 1.395(7) .
C25 C24 1.375(8) .
C25 H25 0.9300 .
C27 C28 1.401(7) .
C27 C16 1.410(7) 2_546
C16 C17 1.376(9) .
C16 C27 1.410(7) 2_556
C23 C24 1.377(9) .
C23 H23 0.9300 .
C24 H24 0.9300 .
C17 C18 1.344(12) .
C17 H17 0.9300 .
C18 C19 1.386(12) .
C18 H18 0.9300 .
C19 C28 1.381(9) 2_556
C19 H19 0.9300 .
C28 C19 1.381(9) 2_546
C28 H28 0.9300 .

loop_
_geom_hbond_atom_site_label_D
_geom_hbond_atom_site_label_H
_geom_hbond_atom_site_label_A
_geom_hbond_distance_DH
_geom_hbond_distance_HA
_geom_hbond_distance_DA
_geom_hbond_angle_DHA
_geom_hbond_site_symmetry_A
N2 H2 O4 0.86 2.03 2.691(6) 133.3 2_546
N2 H2 O5 0.86 2.02 2.698(5) 134.7 .
N1 H1 O2 0.86 2.13 2.756(5) 128.9 .
N1 H1 O7 0.86 2.03 2.691(5) 132.9 .

loop_
_geom_torsion_atom_site_label_1
_geom_torsion_atom_site_label_2
_geom_torsion_atom_site_label_3
_geom_torsion_atom_site_label_4
_geom_torsion
_geom_torsion_site_symmetry_1
_geom_torsion_site_symmetry_4
O8 Zn2 O2 C1 13.4(6) 2_556 .
O6 Zn2 O2 C1 119.6(5) 2_546 .
O4 Zn2 O2 C1 -86.3(5) 2_546 .
O3 Zn2 O2 C1 -145.2(4) 2_546 .
C15 Zn2 O2 C1 -114.7(5) 2_546 .
O1 Zn1 O3 C15 95.7(7) . .
O5 Zn1 O3 C15 -145.5(7) . .
O7 Zn1 O3 C15 -28.5(8) 2_556 .
O1 Zn1 O3 Zn2 -159.66(19) . 2_556
O5 Zn1 O3 Zn2 -40.9(2) . 2_556
O7 Zn1 O3 Zn2 76.1(2) 2_556 2_556
O1 Zn1 O5 C20 122.1(5) . .
O7 Zn1 O5 C20 -104.4(5) 2_556 .
O3 Zn1 O5 C20 11.1(5) . .
O5 Zn1 O1 C1 26.4(8) . .
O7 Zn1 O1 C1 -104.3(7) 2_556 .
O3 Zn1 O1 C1 137.0(7) . .
Zn2 O2 C1 O1 7.5(8) . .
Zn2 O2 C1 C2 -168.2(4) . .
Zn1 O1 C1 O2 59.9(10) . .
Zn1 O1 C1 C2 -124.2(6) . .
O2 C1 C2 C7 -29.1(9) . .
O1 C1 C2 C7 154.9(5) . .
O2 C1 C2 C3 149.2(6) . .
O1 C1 C2 C3 -26.7(8) . .
C7 C2 C3 C4 0.7(8) . .
C1 C2 C3 C4 -177.8(6) . .
C2 C3 C4 C5 1.3(9) . .
C3 C4 C5 C6 -0.7(10) . .
C4 C5 C6 C7 -1.9(9) . .
C8 N1 C7 C6 28.5(8) . .
C8 N1 C7 C2 -152.9(5) . .
C5 C6 C7 N1 -177.5(5) . .
C5 C6 C7 C2 3.9(8) . .
C3 C2 C7 N1 178.2(4) . .
C1 C2 C7 N1 -3.5(8) . .
C3 C2 C7 C6 -3.1(7) . .
C1 C2 C7 C6 175.2(5) . .
C7 N1 C8 C9 21.1(8) . .
C7 N1 C8 C13 -160.2(5) . .
N1 C8 C9 C10 -177.4(5) . .
C13 C8 C9 C10 3.7(8) . .
C8 C9 C10 C11 -1.3(10) . .
C9 C10 C11 C12 -1.3(10) . .
C10 C11 C12 C13 1.3(10) . .
C11 C12 C13 C8 1.2(8) . .
C11 C12 C13 C14 -177.2(5) . .
N1 C8 C13 C12 177.5(5) . .
C9 C8 C13 C12 -3.7(7) . .
N1 C8 C13 C14 -4.2(7) . .
C9 C8 C13 C14 174.7(5) . .
Zn2 O8 C14 O7 26.9(9) 2_546 .
Zn2 O8 C14 C13 -154.4(4) 2_546 .
Zn1 O7 C14 O8 5.4(7) 2_546 .
Zn1 O7 C14 C13 -173.2(3) 2_546 .
C12 C13 C14 O8 -19.6(7) . .
C8 C13 C14 O8 162.1(5) . .
C12 C13 C14 O7 159.2(5) . .
C8 C13 C14 O7 -19.2(7) . .
Zn2 O4 C15 O3 0.6(6) 2_556 .
Zn2 O4 C15 C16 -174.0(5) 2_556 .
Zn1 O3 C15 O4 110.6(7) . .
Zn2 O3 C15 O4 -0.5(6) 2_556 .
Zn1 O3 C15 C16 -74.9(9) . .
Zn2 O3 C15 C16 174.0(5) 2_556 .
Zn1 O3 C15 Zn2 111.1(7) . 2_556
Zn2 O6 C20 O5 17.0(8) 2_556 .
Zn2 O6 C20 C21 -163.9(3) 2_556 .
Zn1 O5 C20 O6 8.2(8) . .
Zn1 O5 C20 C21 -170.9(3) . .
C23 C22 C21 C26 3.5(8) . .
C23 C22 C21 C20 -174.2(5) . .
O6 C20 C21 C22 -22.4(7) . .
O5 C20 C21 C22 156.8(5) . .
O6 C20 C21 C26 160.1(5) . .
O5 C20 C21 C26 -20.7(7) . .
C27 N2 C26 C25 19.0(8) . .
C27 N2 C26 C21 -162.4(5) . .
C22 C21 C26 N2 177.2(5) . .
C20 C21 C26 N2 -5.4(7) . .
C22 C21 C26 C25 -4.2(7) . .
C20 C21 C26 C25 173.3(4) . .
N2 C26 C25 C24 -179.4(5) . .
C21 C26 C25 C24 2.0(8) . .
C26 N2 C27 C28 26.7(10) . .
C26 N2 C27 C16 -154.5(5) . 2_546
O4 C15 C16 C17 152.7(7) . .
O3 C15 C16 C17 -21.5(9) . .
Zn2 C15 C16 C17 100(4) 2_556 .
O4 C15 C16 C27 -22.3(9) . 2_556
O3 C15 C16 C27 163.5(6) . 2_556
Zn2 C15 C16 C27 -75(5) 2_556 2_556
C21 C22 C23 C24 -0.3(9) . .
C26 C25 C24 C23 1.2(9) . .
C22 C23 C24 C25 -2.1(9) . .
C27 C16 C17 C18 0.3(11) 2_556 .
C15 C16 C17 C18 -174.8(8) . .
C16 C17 C18 C19 1.6(14) . .
C17 C18 C19 C28 -1.1(15) . 2_556
N2 C27 C28 C19 -178.1(7) . 2_546
C16 C27 C28 C19 3.1(11) 2_546 2_546
